data_1008948
loop_
_publ_author_name
'Fanchon, E'
'Vicat, J'
'Hodeau, J L'
'Wolfers, P'
'Duc Tran Qui'
'Strobel, P'

_publ_section_title
;
Commensurate ordering and domains in the Ba1.2 Ti6.8 Mg1.2 O16
hollandite.
;
_journal_coden_ASTM ASBSDK
_journal_name_full 'Acta Crystallographica B (39,1983-)'
_journal_page_first 440
_journal_page_last 448
_journal_volume 43
_journal_year 1987
_chemical_compound_source substructure
_chemical_formula_structural 'Ba1.2 Ti6.8 Mg1.2 O16'
_chemical_formula_sum 'Ba1.2 Mg1.2 O16 Ti6.8'
_chemical_name_mineral Hollandite
_chemical_name_systematic
;
Barium titanium magnesium oxide (1.2/6.8/1.2/16)
;
_space_group_IT_number 12
_symmetry_cell_setting monoclinic
_symmetry_Int_Tables_number 12
_symmetry_space_group_name_Hall '-I 2y'
_symmetry_space_group_name_H-M 'I 1 2/m 1'
_cell_angle_alpha 90
_cell_angle_beta 90.77(4)
_cell_angle_gamma 90
_cell_formula_units_Z 1
_cell_length_a 10.227(3)
_cell_length_b 2.981(8)
_cell_length_c 9.964(6)
_cell_volume 303.7
_refine_ls_R_factor_all 0.055
_cod_database_code 1008948

loop_
_symmetry_equiv_pos_as_xyz
x,y,z
-x,y,-z
-x,-y,-z
x,-y,z
1/2+x,1/2+y,1/2+z
1/2-x,1/2+y,1/2-z
1/2-x,1/2-y,1/2-z
1/2+x,1/2-y,1/2+z

loop_
_atom_site_label
_atom_site_type_symbol
_atom_site_symmetry_multiplicity
_atom_site_Wyckoff_symbol
_atom_site_fract_x
_atom_site_fract_y
_atom_site_fract_z
_atom_site_occupancy
_atom_site_attached_hydrogens
_atom_site_calc_flag
Ba1 Ba2+ 4 g 0. 0.3357(2) 0. 0.197(1) 0 d
Ba2 Ba2+ 2 b 0. 0.5 0. 0.196(2) 0 d
Ti1 Ti4+ 4 i 0.64721(4) 0. 0.16884(4) 0.85 0 d
Mg1 Mg2+ 4 i 0.64721(4) 0. 0.16884(4) 0.15 0 d
Ti2 Ti4+ 4 i 0.16532(4) 0. 0.34861(4) 0.85 0 d
Mg2 Mg2+ 4 i 0.16532(4) 0. 0.34861(4) 0.15 0 d
O1 O2- 4 i 0.8428(1) 0. 0.1979(1) 1. 0 d
O2 O2- 4 i 0.8428(1) 0. 0.4590(2) 1. 0 d
O3 O2- 4 i 0.2048(1) 0. 0.1504(1) 1. 0 d
O4 O2- 4 i 0.4587(2) 0. 0.1758(2) 1. 0 d

loop_
_atom_type_symbol
_atom_type_oxidation_number
Ba2+ 2.000
Ti4+ 4.000
Mg2+ 2.000
O2- -2.000
